data_2228621
loop_
_publ_author_name
'Kang, Tai-Ran'

_publ_section_title
;
 2-[(<i>E</i>)-4-(2-Bromophenyl)but-3-en-2-ylidene]malononitrile
;
_journal_coeditor_code XU5097
_journal_issue 12
_journal_name_full 'Acta Crystallographica Section E'
_journal_page_first o3365
_journal_paper_doi 10.1107/S1600536810049536
_journal_volume 66
_journal_year 2010
_chemical_formula_iupac 'C13 H9 Br N2'
_chemical_formula_moiety 'C13 H9 Br N2'
_chemical_formula_sum 'C13 H9 Br N2'
_chemical_formula_weight 273.13
_chemical_name_common
;
2-[(<i>E</i>)-4-(2-Bromophenyl)but-3-en-2-ylidene]malononitrile
;
_chemical_name_systematic
;
2-[(<i>E</i>)-4-(2-Bromophenyl)but-3-en-2-ylidene]propanedinitrile
;
_space_group_IT_number 2
_symmetry_cell_setting triclinic
_symmetry_space_group_name_Hall '-P 1'
_symmetry_space_group_name_H-M 'P -1'
_atom_sites_solution_hydrogens geom
_atom_sites_solution_primary direct
_atom_sites_solution_secondary difmap
_audit_creation_method SHELXL-97
_cell_angle_alpha 82.192(6)
_cell_angle_beta 76.628(8)
_cell_angle_gamma 66.038(9)
_cell_formula_units_Z 2
_cell_length_a 7.0353(7)
_cell_length_b 7.0765(5)
_cell_length_c 13.3229(8)
_cell_measurement_reflns_used 3664
_cell_measurement_temperature 291(2)
_cell_measurement_theta_max 71.9063
_cell_measurement_theta_min 6.8336
_cell_volume 589.03(9)
_computing_cell_refinement 'CrysAlis RED (Oxford Diffraction, 2008)'
_computing_data_collection 'CrysAlis CCD (Oxford Diffraction, 2008)'
_computing_data_reduction 'CrysAlis RED(Oxford Diffraction, 2008)'
_computing_molecular_graphics 'ORTEP-3 (Farrugia, 1997)'
_computing_publication_material 'SHELXL97 (Sheldrick, 2008)'
_computing_structure_refinement 'SHELXL97 (Sheldrick, 2008)'
_computing_structure_solution 'SHELXS97 (Sheldrick, 2008)'
_diffrn_ambient_temperature 291(2)
_diffrn_detector_area_resol_mean 7.9575
_diffrn_measured_fraction_theta_full 0.979
_diffrn_measured_fraction_theta_max 0.979
_diffrn_measurement_device_type 'Oxford Diffraction Xcalibur Sapphire3 Gemini ultra'
_diffrn_measurement_method \w
_diffrn_radiation_monochromator mirror
_diffrn_radiation_source 'Enhance Ultra (Cu) X-ray Source'
_diffrn_radiation_type CuK\a
_diffrn_radiation_wavelength 1.54184
_diffrn_reflns_av_R_equivalents 0.0238
_diffrn_reflns_av_sigmaI/netI 0.0269
_diffrn_reflns_limit_h_max 6
_diffrn_reflns_limit_h_min -8
_diffrn_reflns_limit_k_max 8
_diffrn_reflns_limit_k_min -8
_diffrn_reflns_limit_l_max 15
_diffrn_reflns_limit_l_min -15
_diffrn_reflns_number 4500
_diffrn_reflns_theta_full 67.04
_diffrn_reflns_theta_max 67.04
_diffrn_reflns_theta_min 6.84
_diffrn_standards_number 0
_exptl_absorpt_coefficient_mu 4.523
_exptl_absorpt_correction_T_max 0.4099
_exptl_absorpt_correction_T_min 0.2928
_exptl_absorpt_correction_type multi-scan
_exptl_absorpt_process_details '(CrysAlis PRO; Oxford Diffraction, 2009)'
_exptl_crystal_colour yellow
_exptl_crystal_density_diffrn 1.540
_exptl_crystal_density_method 'not measured'
_exptl_crystal_description block
_exptl_crystal_F_000 272
_exptl_crystal_size_max 0.36
_exptl_crystal_size_mid 0.32
_exptl_crystal_size_min 0.24
_refine_diff_density_max 0.589
_refine_diff_density_min -0.550
_refine_ls_extinction_method none
_refine_ls_goodness_of_fit_ref 1.060
_refine_ls_hydrogen_treatment constr
_refine_ls_matrix_type full
_refine_ls_number_parameters 146
_refine_ls_number_reflns 2062
_refine_ls_number_restraints 0
_refine_ls_restrained_S_all 1.060
_refine_ls_R_factor_all 0.0404
_refine_ls_R_factor_gt 0.0386
_refine_ls_shift/su_max 0.000
_refine_ls_shift/su_mean 0.000
_refine_ls_structure_factor_coef Fsqd
_refine_ls_weighting_details 'calc w=1/[\s^2^(Fo^2^)+(0.0759P)^2^+0.0933P] where P=(Fo^2^+2Fc^2^)/3'
_refine_ls_weighting_scheme calc
_refine_ls_wR_factor_gt 0.1090
_refine_ls_wR_factor_ref 0.1117
_reflns_number_gt 1923
_reflns_number_total 2062
_reflns_threshold_expression I>2sigma(I)
_cod_data_source_file xu5097.cif
_cod_data_source_block I
_cod_original_cell_volume 589.03(8)
_cod_database_code 2228621
_cod_database_fobs_code 2228621

loop_
_symmetry_equiv_pos_as_xyz
'x, y, z'
'-x, -y, -z'

loop_
_atom_site_type_symbol
_atom_site_label
_atom_site_fract_x
_atom_site_fract_y
_atom_site_fract_z
_atom_site_U_iso_or_equiv
_atom_site_adp_type
_atom_site_calc_flag
_atom_site_refinement_flags
_atom_site_occupancy
_atom_site_disorder_assembly
_atom_site_disorder_group
Br Br1 0.67339(5) 0.15902(4) 0.54256(2) 0.06643(19) Uani d . 1 . .
C C8 0.8775(4) -0.3609(4) 0.7789(2) 0.0493(6) Uani d . 1 . .
H H8 0.8557 -0.3515 0.8499 0.059 Uiso calc R 1 . .
N N2 1.2571(5) -1.0939(4) 0.7188(2) 0.0735(8) Uani d . 1 . .
C C11 1.0519(4) -0.7373(4) 0.7984(2) 0.0455(5) Uani d . 1 . .
C C4 0.5298(5) 0.2647(5) 0.8955(2) 0.0598(7) Uani d . 1 . .
H H4 0.4994 0.2887 0.9655 0.072 Uiso calc R 1 . .
C C13 1.0087(4) -0.7342(4) 0.9092(2) 0.0527(6) Uani d . 1 . .
C C5 0.6402(5) 0.0655(4) 0.8620(2) 0.0563(6) Uani d . 1 . .
H H5 0.6835 -0.0433 0.9103 0.068 Uiso calc R 1 . .
C C9 0.9905(4) -0.5636(4) 0.7362(2) 0.0461(5) Uani d . 1 . .
C C7 0.8037(4) -0.1879(4) 0.7217(2) 0.0516(6) Uani d . 1 . .
H H7 0.8277 -0.2024 0.6510 0.062 Uiso calc R 1 . .
C C2 0.5107(4) 0.3937(4) 0.7208(3) 0.0563(7) Uani d . 1 . .
H H2 0.4684 0.5041 0.6732 0.068 Uiso calc R 1 . .
C C10 1.0389(5) -0.5797(5) 0.6211(2) 0.0584(7) Uani d . 1 . .
H H10A 1.1160 -0.7222 0.6044 0.088 Uiso calc R 1 . .
H H10B 1.1228 -0.5013 0.5895 0.088 Uiso calc R 1 . .
H H10C 0.9087 -0.5260 0.5958 0.088 Uiso calc R 1 . .
C C6 0.6889(4) 0.0226(4) 0.7573(2) 0.0478(6) Uani d . 1 . .
N N1 0.9737(5) -0.7329(5) 0.9974(2) 0.0749(8) Uani d . 1 . .
C C3 0.4644(4) 0.4289(4) 0.8242(3) 0.0604(7) Uani d . 1 . .
H H3 0.3891 0.5629 0.8466 0.072 Uiso calc R 1 . .
C C12 1.1667(4) -0.9376(4) 0.7555(2) 0.0532(6) Uani d . 1 . .
C C1 0.6206(4) 0.1936(4) 0.6873(2) 0.0496(6) Uani d . 1 . .

loop_
_atom_site_aniso_label
_atom_site_aniso_U_11
_atom_site_aniso_U_22
_atom_site_aniso_U_33
_atom_site_aniso_U_12
_atom_site_aniso_U_13
_atom_site_aniso_U_23
Br1 0.0880(3) 0.0444(2) 0.0549(3) -0.01383(17) -0.01666(17) 0.00310(15)
C8 0.0616(14) 0.0331(13) 0.0509(14) -0.0141(11) -0.0134(11) -0.0042(10)
N2 0.0868(17) 0.0364(14) 0.0813(19) -0.0086(12) -0.0094(14) -0.0120(13)
C11 0.0542(12) 0.0334(12) 0.0467(13) -0.0140(10) -0.0109(10) -0.0024(10)
C4 0.0712(16) 0.0478(15) 0.0555(16) -0.0208(13) -0.0032(13) -0.0105(12)
C13 0.0673(15) 0.0354(13) 0.0519(17) -0.0138(11) -0.0196(12) 0.0028(11)
C5 0.0706(16) 0.0384(14) 0.0559(16) -0.0179(12) -0.0128(12) 0.0009(12)
C9 0.0549(12) 0.0336(12) 0.0481(14) -0.0145(10) -0.0117(10) -0.0024(10)
C7 0.0654(14) 0.0336(13) 0.0522(15) -0.0145(11) -0.0141(11) -0.0015(11)
C2 0.0583(14) 0.0329(13) 0.0699(19) -0.0105(11) -0.0140(13) 0.0022(12)
C10 0.0780(17) 0.0425(15) 0.0469(15) -0.0169(13) -0.0093(13) -0.0031(11)
C6 0.0539(13) 0.0318(12) 0.0551(15) -0.0140(10) -0.0119(11) 0.0003(10)
N1 0.105(2) 0.0617(17) 0.0521(17) -0.0232(15) -0.0236(14) 0.0012(12)
C3 0.0602(15) 0.0371(14) 0.076(2) -0.0120(11) -0.0060(13) -0.0109(13)
C12 0.0629(15) 0.0354(14) 0.0566(16) -0.0150(12) -0.0122(12) 0.0011(12)
C1 0.0508(12) 0.0359(13) 0.0575(15) -0.0125(10) -0.0116(11) 0.0009(11)

loop_
_atom_type_symbol
_atom_type_description
_atom_type_scat_dispersion_real
_atom_type_scat_dispersion_imag
_atom_type_scat_source
C C 0.0181 0.0091 'International Tables Vol C Tables 4.2.6.8 and 6.1.1.4'
H H 0.0000 0.0000 'International Tables Vol C Tables 4.2.6.8 and 6.1.1.4'
N N 0.0311 0.0180 'International Tables Vol C Tables 4.2.6.8 and 6.1.1.4'
Br Br -0.6763 1.2805 'International Tables Vol C Tables 4.2.6.8 and 6.1.1.4'

loop_
_geom_angle_atom_site_label_1
_geom_angle_atom_site_label_2
_geom_angle_atom_site_label_3
_geom_angle_site_symmetry_1
_geom_angle_site_symmetry_3
_geom_angle
_geom_angle_publ_flag
C7 C8 C9 . . 123.3(3) ?
C7 C8 H8 . . 118.4 ?
C9 C8 H8 . . 118.4 ?
C9 C11 C12 . . 120.8(2) ?
C9 C11 C13 . . 123.1(2) ?
C12 C11 C13 . . 116.1(2) ?
C5 C4 C3 . . 119.7(3) ?
C5 C4 H4 . . 120.2 ?
C3 C4 H4 . . 120.2 ?
N1 C13 C11 . . 179.5(3) ?
C4 C5 C6 . . 121.9(3) ?
C4 C5 H5 . . 119.0 ?
C6 C5 H5 . . 119.0 ?
C11 C9 C8 . . 121.1(2) ?
C11 C9 C10 . . 120.0(2) ?
C8 C9 C10 . . 119.0(2) ?
C8 C7 C6 . . 127.4(3) ?
C8 C7 H7 . . 116.3 ?
C6 C7 H7 . . 116.3 ?
C3 C2 C1 . . 120.0(3) ?
C3 C2 H2 . . 120.0 ?
C1 C2 H2 . . 120.0 ?
C9 C10 H10A . . 109.5 ?
C9 C10 H10B . . 109.5 ?
H10A C10 H10B . . 109.5 ?
C9 C10 H10C . . 109.5 ?
H10A C10 H10C . . 109.5 ?
H10B C10 H10C . . 109.5 ?
C5 C6 C1 . . 116.6(2) ?
C5 C6 C7 . . 122.1(2) ?
C1 C6 C7 . . 121.3(3) ?
C2 C3 C4 . . 120.2(3) ?
C2 C3 H3 . . 119.9 ?
C4 C3 H3 . . 119.9 ?
N2 C12 C11 . . 178.1(3) ?
C2 C1 C6 . . 121.5(3) ?
C2 C1 Br1 . . 117.1(2) ?
C6 C1 Br1 . . 121.4(2) ?

loop_
_geom_bond_atom_site_label_1
_geom_bond_atom_site_label_2
_geom_bond_site_symmetry_2
_geom_bond_distance
_geom_bond_publ_flag
Br1 C1 . 1.908(3) ?
C8 C7 . 1.327(4) ?
C8 C9 . 1.449(4) ?
C8 H8 . 0.9300 ?
N2 C12 . 1.140(4) ?
C11 C9 . 1.358(4) ?
C11 C12 . 1.437(4) ?
C11 C13 . 1.438(4) ?
C4 C5 . 1.383(4) ?
C4 C3 . 1.390(5) ?
C4 H4 . 0.9300 ?
C13 N1 . 1.144(4) ?
C5 C6 . 1.401(4) ?
C5 H5 . 0.9300 ?
C9 C10 . 1.502(4) ?
C7 C6 . 1.461(4) ?
C7 H7 . 0.9300 ?
C2 C3 . 1.373(5) ?
C2 C1 . 1.387(4) ?
C2 H2 . 0.9300 ?
C10 H10A . 0.9600 ?
C10 H10B . 0.9600 ?
C10 H10C . 0.9600 ?
C6 C1 . 1.412(4) ?
C3 H3 . 0.9300 ?

loop_
_geom_torsion_atom_site_label_1
_geom_torsion_atom_site_label_2
_geom_torsion_atom_site_label_3
_geom_torsion_atom_site_label_4
_geom_torsion_site_symmetry_1
_geom_torsion_site_symmetry_2
_geom_torsion_site_symmetry_3
_geom_torsion_site_symmetry_4
_geom_torsion
_geom_torsion_publ_flag
C9 C11 C13 N1 . . . . 13E1(4) ?
C12 C11 C13 N1 . . . . -5E1(5) ?
C3 C4 C5 C6 . . . . -0.1(5) ?
C12 C11 C9 C8 . . . . -179.0(2) ?
C13 C11 C9 C8 . . . . 0.7(4) ?
C12 C11 C9 C10 . . . . 1.1(4) ?
C13 C11 C9 C10 . . . . -179.1(3) ?
C7 C8 C9 C11 . . . . -176.0(3) ?
C7 C8 C9 C10 . . . . 3.8(4) ?
C9 C8 C7 C6 . . . . -179.9(3) ?
C4 C5 C6 C1 . . . . 0.4(4) ?
C4 C5 C6 C7 . . . . -179.4(3) ?
C8 C7 C6 C5 . . . . -0.8(5) ?
C8 C7 C6 C1 . . . . 179.5(3) ?
C1 C2 C3 C4 . . . . 0.9(4) ?
C5 C4 C3 C2 . . . . -0.5(5) ?
C9 C11 C12 N2 . . . . -6(10) ?
C13 C11 C12 N2 . . . . 175(10) ?
C3 C2 C1 C6 . . . . -0.6(4) ?
C3 C2 C1 Br1 . . . . 178.9(2) ?
C5 C6 C1 C2 . . . . 0.0(4) ?
C7 C6 C1 C2 . . . . 179.7(3) ?
C5 C6 C1 Br1 . . . . -179.5(2) ?
C7 C6 C1 Br1 . . . . 0.2(3) ?

loop_
_cod_related_entry_id
_cod_related_entry_database
_cod_related_entry_code
1 ChemSpider 30656405
